data_2226862
loop_
_publ_author_name
'Wang, Yingchun'

_publ_section_title
;
 2-(Ethoxycarbonyl)pyridinium nitrate
;
_journal_coeditor_code FL2300
_journal_issue 8
_journal_name_full 'Acta Crystallographica Section E'
_journal_page_first o2025
_journal_paper_doi 10.1107/S1600536810025407
_journal_volume 66
_journal_year 2010
_chemical_formula_iupac 'C8 H10 N1 O2 +, N O3 -'
_chemical_formula_moiety 'C8 H10 N1 O2 +, N O3 -'
_chemical_formula_sum 'C8 H10 N2 O5'
_chemical_formula_weight 214.18
_chemical_name_systematic
;
2-(Ethoxycarbonyl)pyridinium nitrate
;
_space_group_IT_number 14
_symmetry_cell_setting monoclinic
_symmetry_space_group_name_Hall '-P 2yn'
_symmetry_space_group_name_H-M 'P 1 21/n 1'
_atom_sites_solution_hydrogens geom
_atom_sites_solution_primary direct
_atom_sites_solution_secondary difmap
_audit_creation_method SHELXL-97
_cell_angle_alpha 90.00
_cell_angle_beta 106.55(3)
_cell_angle_gamma 90.00
_cell_formula_units_Z 4
_cell_length_a 6.8221(14)
_cell_length_b 16.208(3)
_cell_length_c 9.2195(18)
_cell_measurement_reflns_used 3542
_cell_measurement_temperature 293(2)
_cell_measurement_theta_max 27.555
_cell_measurement_theta_min 3.115
_cell_volume 977.2(4)
_computing_cell_refinement 'CrystalClear (Rigaku, 2005)'
_computing_data_collection 'CrystalClear (Rigaku, 2005)'
_computing_data_reduction 'CrystalClear (Rigaku, 2005)'
_computing_molecular_graphics 'SHELXTL (Sheldrick, 2008)'
_computing_publication_material 'SHELXL97 (Sheldrick, 2008)'
_computing_structure_refinement 'SHELXL97 (Sheldrick, 2008)'
_computing_structure_solution 'SHELXS97 (Sheldrick, 2008)'
_diffrn_ambient_temperature 293(2)
_diffrn_detector_area_resol_mean 13.6612
_diffrn_measured_fraction_theta_full 0.998
_diffrn_measured_fraction_theta_max 0.998
_diffrn_measurement_device_type 'Rigaku SCXmini diffractometer'
_diffrn_measurement_method '\w scans'
_diffrn_radiation_monochromator graphite
_diffrn_radiation_source 'fine-focus sealed tube'
_diffrn_radiation_type MoK\a
_diffrn_radiation_wavelength 0.71073
_diffrn_reflns_av_R_equivalents 0.0891
_diffrn_reflns_av_sigmaI/netI 0.0761
_diffrn_reflns_limit_h_max 8
_diffrn_reflns_limit_h_min -8
_diffrn_reflns_limit_k_max 21
_diffrn_reflns_limit_k_min -21
_diffrn_reflns_limit_l_max 11
_diffrn_reflns_limit_l_min -11
_diffrn_reflns_number 9694
_diffrn_reflns_theta_full 27.48
_diffrn_reflns_theta_max 27.48
_diffrn_reflns_theta_min 3.31
_diffrn_standards_number 0
_exptl_absorpt_coefficient_mu 0.123
_exptl_absorpt_correction_T_max 0.976
_exptl_absorpt_correction_T_min 0.976
_exptl_absorpt_correction_type multi-scan
_exptl_absorpt_process_details '(CrystalClear; Rigaku, 2005)'
_exptl_crystal_colour Colourless
_exptl_crystal_density_diffrn 1.456
_exptl_crystal_density_method 'not measured'
_exptl_crystal_description Prism
_exptl_crystal_F_000 448
_exptl_crystal_size_max 0.2000
_exptl_crystal_size_mid 0.2000
_exptl_crystal_size_min 0.2000
_refine_diff_density_max 0.216
_refine_diff_density_min -0.215
_refine_ls_extinction_method none
_refine_ls_goodness_of_fit_ref 1.039
_refine_ls_hydrogen_treatment constr
_refine_ls_matrix_type full
_refine_ls_number_parameters 136
_refine_ls_number_reflns 2226
_refine_ls_number_restraints 0
_refine_ls_restrained_S_all 1.039
_refine_ls_R_factor_all 0.1262
_refine_ls_R_factor_gt 0.0644
_refine_ls_shift/su_max 0.000
_refine_ls_shift/su_mean 0.000
_refine_ls_structure_factor_coef Fsqd
_refine_ls_weighting_details 'calc w=1/[\s^2^(Fo^2^)+(0.0720P)^2^+0.2351P] where P=(Fo^2^+2Fc^2^)/3'
_refine_ls_weighting_scheme calc
_refine_ls_wR_factor_gt 0.1505
_refine_ls_wR_factor_ref 0.1783
_reflns_number_gt 1287
_reflns_number_total 2226
_reflns_threshold_expression I>2sigma(I)
_cod_data_source_file fl2300.cif
_cod_data_source_block I
_cod_original_cell_volume 977.2(3)
_cod_original_sg_symbol_H-M 'P 21/n'
_cod_database_code 2226862
_cod_database_fobs_code 2226862

loop_
_symmetry_equiv_pos_as_xyz
'x, y, z'
'-x+1/2, y+1/2, -z+1/2'
'-x, -y, -z'
'x-1/2, -y-1/2, z-1/2'

loop_
_atom_site_type_symbol
_atom_site_label
_atom_site_fract_x
_atom_site_fract_y
_atom_site_fract_z
_atom_site_U_iso_or_equiv
_atom_site_adp_type
_atom_site_calc_flag
_atom_site_refinement_flags
_atom_site_occupancy
_atom_site_disorder_assembly
_atom_site_disorder_group
O O1 0.2450(3) 0.15158(11) 0.4900(2) 0.0500(6) Uani d . 1 . .
O O5 0.1957(4) -0.10679(14) 0.7615(2) 0.0641(7) Uani d . 1 . .
N N1 0.2593(3) 0.01904(14) 0.3286(2) 0.0410(6) Uani d . 1 . .
H H1A 0.2558 0.0168 0.4210 0.049 Uiso calc R 1 . .
O O4 0.2397(4) -0.00834(13) 0.6195(3) 0.0730(8) Uani d . 1 . .
O O3 0.2805(4) -0.13303(14) 0.5588(2) 0.0727(7) Uani d . 1 . .
N N2 0.2370(3) -0.08353(15) 0.6463(3) 0.0445(6) Uani d . 1 . .
C C6 0.2474(4) 0.16983(18) 0.3508(3) 0.0445(7) Uani d . 1 . .
C C5 0.2573(4) 0.09338(17) 0.2627(3) 0.0406(7) Uani d . 1 . .
O O2 0.2430(3) 0.23734(13) 0.2988(2) 0.0611(7) Uani d . 1 . .
C C3 0.2670(5) 0.0251(2) 0.0360(3) 0.0540(8) Uani d . 1 . .
H H3A 0.2693 0.0270 -0.0643 0.065 Uiso calc R 1 . .
C C4 0.2621(4) 0.09761(19) 0.1144(3) 0.0503(8) Uani d . 1 . .
H H4A 0.2621 0.1485 0.0677 0.060 Uiso calc R 1 . .
C C1 0.2664(4) -0.05092(18) 0.2550(3) 0.0472(8) Uani d . 1 . .
H H1B 0.2701 -0.1012 0.3043 0.057 Uiso calc R 1 . .
C C7 0.2289(5) 0.22041(19) 0.5875(3) 0.0567(9) Uani d . 1 . .
H H7A 0.1064 0.2522 0.5417 0.068 Uiso calc R 1 . .
H H7B 0.3465 0.2565 0.6026 0.068 Uiso calc R 1 . .
C C2 0.2684(5) -0.04929(19) 0.1065(4) 0.0513(8) Uani d . 1 . .
H H2A 0.2707 -0.0982 0.0544 0.062 Uiso calc R 1 . .
C C8 0.2201(6) 0.1856(2) 0.7339(4) 0.0611(9) Uani d . 1 . .
H H8A 0.2077 0.2297 0.8004 0.092 Uiso calc R 1 . .
H H8B 0.3429 0.1550 0.7788 0.092 Uiso calc R 1 . .
H H8C 0.1040 0.1497 0.7175 0.092 Uiso calc R 1 . .

loop_
_atom_site_aniso_label
_atom_site_aniso_U_11
_atom_site_aniso_U_22
_atom_site_aniso_U_33
_atom_site_aniso_U_12
_atom_site_aniso_U_13
_atom_site_aniso_U_23
O1 0.0731(15) 0.0370(11) 0.0431(11) -0.0019(9) 0.0217(10) -0.0039(9)
O5 0.0931(17) 0.0609(14) 0.0470(12) -0.0035(12) 0.0340(12) 0.0060(10)
N1 0.0460(14) 0.0425(14) 0.0376(12) -0.0003(11) 0.0172(11) 0.0002(10)
O4 0.124(2) 0.0409(13) 0.0617(14) -0.0030(12) 0.0388(14) 0.0056(11)
O3 0.116(2) 0.0547(14) 0.0573(14) 0.0149(13) 0.0415(14) 0.0021(12)
N2 0.0493(15) 0.0443(15) 0.0406(14) -0.0017(11) 0.0138(11) 0.0039(11)
C6 0.0479(18) 0.0420(16) 0.0449(16) -0.0037(13) 0.0154(14) 0.0046(13)
C5 0.0422(16) 0.0431(17) 0.0384(15) -0.0007(12) 0.0145(12) 0.0033(12)
O2 0.0861(17) 0.0428(13) 0.0580(14) 0.0003(11) 0.0261(12) 0.0106(10)
C3 0.059(2) 0.066(2) 0.0412(17) -0.0029(16) 0.0199(15) -0.0040(15)
C4 0.058(2) 0.0517(18) 0.0442(16) -0.0006(15) 0.0188(14) 0.0087(14)
C1 0.0542(19) 0.0420(18) 0.0474(17) 0.0005(13) 0.0176(14) -0.0042(13)
C7 0.082(2) 0.0418(17) 0.0463(18) -0.0006(16) 0.0181(16) -0.0061(14)
C2 0.053(2) 0.0539(19) 0.0464(17) 0.0032(15) 0.0139(14) -0.0073(14)
C8 0.086(2) 0.0526(19) 0.0507(18) -0.0035(17) 0.0289(17) -0.0091(15)

loop_
_atom_type_symbol
_atom_type_description
_atom_type_scat_dispersion_real
_atom_type_scat_dispersion_imag
_atom_type_scat_source
C C 0.0033 0.0016 'International Tables Vol C Tables 4.2.6.8 and 6.1.1.4'
H H 0.0000 0.0000 'International Tables Vol C Tables 4.2.6.8 and 6.1.1.4'
N N 0.0061 0.0033 'International Tables Vol C Tables 4.2.6.8 and 6.1.1.4'
O O 0.0106 0.0060 'International Tables Vol C Tables 4.2.6.8 and 6.1.1.4'

loop_
_geom_angle_atom_site_label_1
_geom_angle_atom_site_label_2
_geom_angle_atom_site_label_3
_geom_angle_site_symmetry_1
_geom_angle_site_symmetry_3
_geom_angle
_geom_angle_publ_flag
C6 O1 C7 . . 116.9(2) ?
C1 N1 C5 . . 122.0(2) ?
C1 N1 H1A . . 119.0 ?
C5 N1 H1A . . 119.0 ?
O3 N2 O5 . . 121.4(2) ?
O3 N2 O4 . . 119.2(2) ?
O5 N2 O4 . . 119.4(2) ?
O2 C6 O1 . . 126.2(3) ?
O2 C6 C5 . . 122.9(3) ?
O1 C6 C5 . . 110.9(2) ?
N1 C5 C4 . . 119.4(3) ?
N1 C5 C6 . . 119.5(2) ?
C4 C5 C6 . . 121.0(2) ?
C2 C3 C4 . . 119.8(3) ?
C2 C3 H3A . . 120.1 ?
C4 C3 H3A . . 120.1 ?
C5 C4 C3 . . 119.1(3) ?
C5 C4 H4A . . 120.4 ?
C3 C4 H4A . . 120.4 ?
N1 C1 C2 . . 120.3(3) ?
N1 C1 H1B . . 119.8 ?
C2 C1 H1B . . 119.8 ?
O1 C7 C8 . . 107.5(2) ?
O1 C7 H7A . . 110.2 ?
C8 C7 H7A . . 110.2 ?
O1 C7 H7B . . 110.2 ?
C8 C7 H7B . . 110.2 ?
H7A C7 H7B . . 108.5 ?
C3 C2 C1 . . 119.3(3) ?
C3 C2 H2A . . 120.3 ?
C1 C2 H2A . . 120.3 ?
C7 C8 H8A . . 109.5 ?
C7 C8 H8B . . 109.5 ?
H8A C8 H8B . . 109.5 ?
C7 C8 H8C . . 109.5 ?
H8A C8 H8C . . 109.5 ?
H8B C8 H8C . . 109.5 ?

loop_
_geom_bond_atom_site_label_1
_geom_bond_atom_site_label_2
_geom_bond_site_symmetry_2
_geom_bond_distance
_geom_bond_publ_flag
O1 C6 . 1.321(3) ?
O1 C7 . 1.457(3) ?
O5 N2 . 1.233(3) ?
N1 C1 . 1.329(3) ?
N1 C5 . 1.348(3) ?
N1 H1A . 0.8600 ?
O4 N2 . 1.245(3) ?
O3 N2 . 1.232(3) ?
C6 O2 . 1.192(3) ?
C6 C5 . 1.494(4) ?
C5 C4 . 1.378(4) ?
C3 C2 . 1.369(4) ?
C3 C4 . 1.385(4) ?
C3 H3A . 0.9300 ?
C4 H4A . 0.9300 ?
C1 C2 . 1.373(4) ?
C1 H1B . 0.9300 ?
C7 C8 . 1.480(4) ?
C7 H7A . 0.9700 ?
C7 H7B . 0.9700 ?
C2 H2A . 0.9300 ?
C8 H8A . 0.9600 ?
C8 H8B . 0.9600 ?
C8 H8C . 0.9600 ?

loop_
_geom_hbond_atom_site_label_D
_geom_hbond_atom_site_label_H
_geom_hbond_atom_site_label_A
_geom_hbond_site_symmetry_A
_geom_hbond_distance_DH
_geom_hbond_distance_HA
_geom_hbond_distance_DA
_geom_hbond_angle_DHA
N1 H1A O4 . 0.86 1.91 2.759(3) 170.0
C1 H1B O3 . 0.93 2.38 3.078(4) 131.3
C8 H8A O3 2_556 0.96 2.57 3.506(4) 166.4

loop_
_geom_torsion_atom_site_label_1
_geom_torsion_atom_site_label_2
_geom_torsion_atom_site_label_3
_geom_torsion_atom_site_label_4
_geom_torsion_site_symmetry_1
_geom_torsion_site_symmetry_2
_geom_torsion_site_symmetry_3
_geom_torsion_site_symmetry_4
_geom_torsion
_geom_torsion_publ_flag
C7 O1 C6 O2 . . . . 2.1(4) ?
C7 O1 C6 C5 . . . . -178.1(2) ?
C1 N1 C5 C4 . . . . 0.2(4) ?
C1 N1 C5 C6 . . . . 179.5(3) ?
O2 C6 C5 N1 . . . . -179.2(3) ?
O1 C6 C5 N1 . . . . 1.0(4) ?
O2 C6 C5 C4 . . . . 0.1(4) ?
O1 C6 C5 C4 . . . . -179.8(2) ?
N1 C5 C4 C3 . . . . 0.6(4) ?
C6 C5 C4 C3 . . . . -178.7(3) ?
C2 C3 C4 C5 . . . . -0.4(4) ?
C5 N1 C1 C2 . . . . -1.2(4) ?
C6 O1 C7 C8 . . . . 177.6(3) ?
C4 C3 C2 C1 . . . . -0.5(5) ?
N1 C1 C2 C3 . . . . 1.3(4) ?
